data_1501810
loop_
_publ_author_name
'Huang, Hongbo'
'Feng, Xiaojun'
'Xiao, Ze'en'
'Liu, Lan'
'Li, Hanxiang'
'Ma, Lin'
'Lu, Yongjun'
'Ju, Jianhua'
'She, Zhigang'
'Lin, Yongcheng'

_publ_section_title
;
 Azaphilones and p-terphenyls from the mangrove endophytic fungus
 Penicillium chermesinum (ZH4-E2) isolated from the South China Sea.
;
_journal_issue 5
_journal_name_full 'Journal of natural products'
_journal_page_first 997
_journal_page_last 1002
_journal_paper_doi 10.1021/np100889v
_journal_volume 74
_journal_year 2011
_chemical_absolute_configuration ad
_chemical_formula_moiety 'C17 H22 O4'
_chemical_formula_sum 'C17 H22 O4'
_chemical_formula_weight 290.35
_chemical_name_systematic
; 
 ? 
;
_space_group_IT_number 4
_symmetry_cell_setting monoclinic
_symmetry_space_group_name_Hall 'P 2yb'
_symmetry_space_group_name_H-M 'P 1 21 1'
_atom_sites_solution_hydrogens geom
_atom_sites_solution_primary direct
_atom_sites_solution_secondary difmap
_audit_creation_method SHELXL-97
_cell_angle_alpha 90.00
_cell_angle_beta 100.6710(10)
_cell_angle_gamma 90.00
_cell_formula_units_Z 2
_cell_length_a 5.88250(10)
_cell_length_b 8.9553(2)
_cell_length_c 14.63630(15)
_cell_measurement_reflns_used 9108
_cell_measurement_temperature 123(2)
_cell_measurement_theta_max 71.3301
_cell_measurement_theta_min 3.0699
_cell_volume 757.70(2)
_computing_cell_refinement 'Bruker FRAMBO'
_computing_data_collection 'Bruker FRAMBO'
_computing_data_reduction 'Bruker SAINT'
_computing_molecular_graphics 'Bruker SHELXTL'
_computing_publication_material 'Bruker SHELXTL'
_computing_structure_refinement 'SHELXL-97 (Sheldrick, 1997)'
_computing_structure_solution 'SHELXS-97 (Sheldrick, 1990)'
_diffrn_ambient_temperature 123(2)
_diffrn_detector_area_resol_mean 8.2417
_diffrn_measured_fraction_theta_full 1.000
_diffrn_measured_fraction_theta_max 1.000
_diffrn_measurement_device_type 'Xcalibur, Onyx, Nova'
_diffrn_measurement_method 'phi and omega scans'
_diffrn_radiation_monochromator mirror
_diffrn_radiation_source 'Nova (Cu) X-ray Source'
_diffrn_radiation_type 'Cu K\a'
_diffrn_radiation_wavelength 1.5418
_diffrn_reflns_av_R_equivalents 0.0311
_diffrn_reflns_av_sigmaI/netI 0.0193
_diffrn_reflns_limit_h_max 7
_diffrn_reflns_limit_h_min -7
_diffrn_reflns_limit_k_max 10
_diffrn_reflns_limit_k_min -10
_diffrn_reflns_limit_l_max 17
_diffrn_reflns_limit_l_min -17
_diffrn_reflns_number 14768
_diffrn_reflns_theta_full 68.64
_diffrn_reflns_theta_max 68.64
_diffrn_reflns_theta_min 3.07
_exptl_absorpt_coefficient_mu 0.728
_exptl_absorpt_correction_T_max 0.9307
_exptl_absorpt_correction_T_min 0.8389
_exptl_absorpt_correction_type multi-scan
_exptl_absorpt_process_details
;
CrysAlisPro, Oxford Diffraction Ltd.,
Version 1.171.34.44 (release 25-10-2010 CrysAlis171 .NET)
(compiled Oct 25 2010,18:11:34)
Empirical absorption correction using spherical harmonics,
 implemented in SCALE3 ABSPACK scaling algorithm.
;
_exptl_crystal_colour colorless
_exptl_crystal_density_diffrn 1.273
_exptl_crystal_density_method 'not measured'
_exptl_crystal_description plate
_exptl_crystal_F_000 312
_exptl_crystal_size_max 0.25
_exptl_crystal_size_mid 0.20
_exptl_crystal_size_min 0.10
_refine_diff_density_max 0.107
_refine_diff_density_min -0.188
_refine_diff_density_rms 0.035
_refine_ls_abs_structure_details 'Flack H D (1983), Acta Cryst. A39, 876-881,1290 Friedel pairs'
_refine_ls_abs_structure_Flack 0.07(2)
_refine_ls_extinction_method none
_refine_ls_goodness_of_fit_ref 1.077
_refine_ls_hydrogen_treatment constr
_refine_ls_matrix_type full
_refine_ls_number_parameters 195
_refine_ls_number_reflns 2777
_refine_ls_number_restraints 0
_refine_ls_restrained_S_all 1.077
_refine_ls_R_factor_all 0.0344
_refine_ls_R_factor_gt 0.0308
_refine_ls_shift/su_max 0.000
_refine_ls_shift/su_mean 0.000
_refine_ls_structure_factor_coef Fsqd
_refine_ls_weighting_details 'calc w=1/[\s^2^(Fo^2^)+(0.0429P)^2^+0.0919P] where P=(Fo^2^+2Fc^2^)/3'
_refine_ls_weighting_scheme calc
_refine_ls_wR_factor_gt 0.0744
_refine_ls_wR_factor_ref 0.0772
_reflns_number_gt 2625
_reflns_number_total 2777
_reflns_threshold_expression >2sigma(I)
_cod_data_source_file np100889v_si_002.cif
_cod_data_source_block jl_9_110127_2
_cod_depositor_comments
;
The following automatic conversions were performed:

'_symmetry_cell_setting' value 'Monoclinic' changed to 'monoclinic'
according to /home/saulius/struct/CIF-dictionaries/cif_core.dic
dictionary named 'cif_core.dic' version 2.4.1 from 2010-06-29.

Automatic conversion script
Id: cif_fix_values 1715 2011-07-08 13:25:40Z adriana 
;
_cod_original_sg_symbol_H-M P2(1)
_cod_database_code 1501810

loop_
_symmetry_equiv_pos_as_xyz
'x, y, z'
'-x, y+1/2, -z'

loop_
_atom_site_label
_atom_site_type_symbol
_atom_site_fract_x
_atom_site_fract_y
_atom_site_fract_z
_atom_site_U_iso_or_equiv
_atom_site_adp_type
_atom_site_occupancy
_atom_site_symmetry_multiplicity
_atom_site_calc_flag
_atom_site_refinement_flags
C1 C 0.5453(3) 0.60087(17) 0.76092(10) 0.0240(3) Uani 1 1 d .
H1 H 0.5182 0.6517 0.8149 0.029 Uiso 1 1 calc R
C2 C 0.4440(3) 0.40770(18) 0.65295(11) 0.0274(3) Uani 1 1 d .
C3 C 0.6161(3) 0.44596(19) 0.60944(11) 0.0287(3) Uani 1 1 d .
H3 H 0.6432 0.3878 0.5582 0.034 Uiso 1 1 calc R
C4 C 0.7615(3) 0.57312(17) 0.63826(10) 0.0248(3) Uani 1 1 d .
C5 C 0.9271(3) 0.62246(19) 0.59104(11) 0.0275(3) Uani 1 1 d .
H5 H 0.9599 0.5660 0.5401 0.033 Uiso 1 1 calc R
C6 C 1.0513(3) 0.7574(2) 0.61712(10) 0.0286(3) Uani 1 1 d .
C7 C 0.9759(2) 0.85527(18) 0.69233(10) 0.0260(3) Uani 1 1 d .
C8 C 0.9031(2) 0.75682(17) 0.76836(10) 0.0224(3) Uani 1 1 d .
H8 H 1.0430 0.6980 0.7967 0.027 Uiso 1 1 calc R
C9 C 0.7244(2) 0.64489(16) 0.72349(10) 0.0223(3) Uani 1 1 d .
C10 C 0.8345(3) 0.84849(18) 0.84696(10) 0.0246(3) Uani 1 1 d .
H10A H 0.9427 0.9336 0.8609 0.030 Uiso 1 1 calc R
H10B H 0.6778 0.8900 0.8252 0.030 Uiso 1 1 calc R
C11 C 0.8343(2) 0.76182(17) 0.93624(10) 0.0228(3) Uani 1 1 d .
C12 C 0.7150(3) 0.83567(18) 1.00800(11) 0.0270(3) Uani 1 1 d .
H12 H 0.7637 0.9428 1.0137 0.032 Uiso 1 1 calc R
C13 C 0.7797(3) 0.7630(2) 1.10380(11) 0.0328(4) Uani 1 1 d .
H13A H 0.6781 0.8040 1.1446 0.039 Uiso 1 1 calc R
H13B H 0.7488 0.6545 1.0973 0.039 Uiso 1 1 calc R
C14 C 1.0295(3) 0.7854(2) 1.15092(12) 0.0413(4) Uani 1 1 d .
H14A H 1.1317 0.7355 1.1147 0.062 Uiso 1 1 calc R
H14B H 1.0534 0.7427 1.2136 0.062 Uiso 1 1 calc R
H14C H 1.0648 0.8924 1.1549 0.062 Uiso 1 1 calc R
C15 C 0.2831(3) 0.2797(2) 0.63078(12) 0.0371(4) Uani 1 1 d .
H15A H 0.3244 0.2225 0.5792 0.056 Uiso 1 1 calc R
H15B H 0.1244 0.3169 0.6130 0.056 Uiso 1 1 calc R
H15C H 0.2943 0.2152 0.6855 0.056 Uiso 1 1 calc R
C16 C 0.7811(3) 0.95884(19) 0.64508(11) 0.0305(4) Uani 1 1 d .
H16A H 0.7409 1.0290 0.6910 0.046 Uiso 1 1 calc R
H16B H 0.6449 0.8991 0.6190 0.046 Uiso 1 1 calc R
H16C H 0.8331 1.0145 0.5951 0.046 Uiso 1 1 calc R
C17 C 0.4514(3) 0.8302(2) 0.97368(12) 0.0366(4) Uani 1 1 d .
H17A H 0.4134 0.8739 0.9113 0.055 Uiso 1 1 calc R
H17B H 0.3742 0.8871 1.0163 0.055 Uiso 1 1 calc R
H17C H 0.3988 0.7262 0.9715 0.055 Uiso 1 1 calc R
O1 O 0.39842(18) 0.48780(11) 0.72700(7) 0.0278(2) Uani 1 1 d .
O2 O 1.21064(19) 0.80457(14) 0.58020(8) 0.0383(3) Uani 1 1 d .
O3 O 1.17098(18) 0.94283(14) 0.73455(8) 0.0333(3) Uani 1 1 d .
H3A H 1.2690 0.9448 0.6995 0.050 Uiso 1 1 calc R
O4 O 0.92393(19) 0.63953(12) 0.94869(7) 0.0302(3) Uani 1 1 d .

loop_
_atom_site_aniso_label
_atom_site_aniso_U_11
_atom_site_aniso_U_22
_atom_site_aniso_U_33
_atom_site_aniso_U_23
_atom_site_aniso_U_13
_atom_site_aniso_U_12
C1 0.0265(7) 0.0246(8) 0.0205(7) -0.0025(6) 0.0034(6) -0.0019(6)
C2 0.0326(8) 0.0262(8) 0.0213(8) -0.0014(6) -0.0008(6) -0.0004(7)
C3 0.0368(8) 0.0277(8) 0.0208(7) -0.0030(6) 0.0029(6) 0.0027(7)
C4 0.0271(8) 0.0265(8) 0.0203(8) 0.0030(6) 0.0029(6) 0.0047(6)
C5 0.0322(8) 0.0322(8) 0.0197(7) 0.0019(6) 0.0085(6) 0.0046(7)
C6 0.0258(7) 0.0371(9) 0.0231(8) 0.0075(7) 0.0051(6) 0.0039(7)
C7 0.0244(7) 0.0289(8) 0.0247(8) 0.0022(7) 0.0045(6) -0.0038(6)
C8 0.0231(7) 0.0230(7) 0.0209(7) 0.0021(6) 0.0041(5) 0.0017(6)
C9 0.0241(7) 0.0226(7) 0.0196(7) 0.0022(6) 0.0026(6) 0.0032(6)
C10 0.0260(7) 0.0232(7) 0.0248(8) 0.0000(6) 0.0051(6) -0.0021(6)
C11 0.0216(7) 0.0227(7) 0.0230(7) -0.0024(6) 0.0013(5) -0.0034(6)
C12 0.0318(8) 0.0233(8) 0.0267(8) -0.0012(6) 0.0072(6) -0.0006(7)
C13 0.0432(9) 0.0322(8) 0.0249(8) -0.0017(7) 0.0115(7) -0.0004(8)
C14 0.0558(11) 0.0367(10) 0.0282(8) 0.0019(8) -0.0012(8) -0.0076(9)
C15 0.0447(9) 0.0305(9) 0.0340(9) -0.0035(8) 0.0022(7) -0.0081(8)
C16 0.0336(8) 0.0289(9) 0.0295(9) 0.0063(7) 0.0070(7) 0.0006(7)
C17 0.0319(8) 0.0424(10) 0.0380(10) -0.0013(8) 0.0128(7) 0.0036(8)
O1 0.0296(5) 0.0277(6) 0.0265(6) -0.0026(5) 0.0059(4) -0.0059(5)
O2 0.0340(6) 0.0527(8) 0.0317(6) 0.0067(5) 0.0152(5) -0.0039(6)
O3 0.0282(6) 0.0393(7) 0.0332(6) 0.0013(5) 0.0075(5) -0.0118(5)
O4 0.0383(6) 0.0276(6) 0.0248(6) 0.0010(5) 0.0062(5) 0.0060(5)

loop_
_atom_type_symbol
_atom_type_description
_atom_type_scat_dispersion_real
_atom_type_scat_dispersion_imag
_atom_type_scat_source
C C 0.0181 0.0091 'International Tables Vol C Tables 4.2.6.8 and 6.1.1.4'
H H 0.0000 0.0000 'International Tables Vol C Tables 4.2.6.8 and 6.1.1.4'
O O 0.0492 0.0322 'International Tables Vol C Tables 4.2.6.8 and 6.1.1.4'

loop_
_geom_angle_atom_site_label_1
_geom_angle_atom_site_label_2
_geom_angle_atom_site_label_3
_geom_angle
C9 C1 O1 124.42(14)
C9 C1 H1 117.8
O1 C1 H1 117.8
C3 C2 O1 121.35(14)
C3 C2 C15 127.06(15)
O1 C2 C15 111.60(13)
C2 C3 C4 121.62(14)
C2 C3 H3 119.2
C4 C3 H3 119.2
C5 C4 C3 123.18(14)
C5 C4 C9 121.62(14)
C3 C4 C9 115.19(13)
C4 C5 C6 121.04(14)
C4 C5 H5 119.5
C6 C5 H5 119.5
O2 C6 C5 124.27(15)
O2 C6 C7 117.38(15)
C5 C6 C7 118.28(13)
O3 C7 C6 107.90(12)
O3 C7 C16 109.58(14)
C6 C7 C16 108.21(13)
O3 C7 C8 108.01(12)
C6 C7 C8 110.29(13)
C16 C7 C8 112.75(12)
C9 C8 C10 115.10(12)
C9 C8 C7 109.23(12)
C10 C8 C7 112.58(12)
C9 C8 H8 106.5
C10 C8 H8 106.5
C7 C8 H8 106.5
C1 C9 C4 118.47(14)
C1 C9 C8 123.78(13)
C4 C9 C8 117.57(12)
C11 C10 C8 114.55(13)
C11 C10 H10A 108.6
C8 C10 H10A 108.6
C11 C10 H10B 108.6
C8 C10 H10B 108.6
H10A C10 H10B 107.6
O4 C11 C12 122.17(14)
O4 C11 C10 121.33(13)
C12 C11 C10 116.50(13)
C11 C12 C13 112.37(13)
C11 C12 C17 109.09(12)
C13 C12 C17 110.51(13)
C11 C12 H12 108.3
C13 C12 H12 108.3
C17 C12 H12 108.3
C14 C13 C12 114.61(14)
C14 C13 H13A 108.6
C12 C13 H13A 108.6
C14 C13 H13B 108.6
C12 C13 H13B 108.6
H13A C13 H13B 107.6
C13 C14 H14A 109.5
C13 C14 H14B 109.5
H14A C14 H14B 109.5
C13 C14 H14C 109.5
H14A C14 H14C 109.5
H14B C14 H14C 109.5
C2 C15 H15A 109.5
C2 C15 H15B 109.5
H15A C15 H15B 109.5
C2 C15 H15C 109.5
H15A C15 H15C 109.5
H15B C15 H15C 109.5
C7 C16 H16A 109.5
C7 C16 H16B 109.5
H16A C16 H16B 109.5
C7 C16 H16C 109.5
H16A C16 H16C 109.5
H16B C16 H16C 109.5
C12 C17 H17A 109.5
C12 C17 H17B 109.5
H17A C17 H17B 109.5
C12 C17 H17C 109.5
H17A C17 H17C 109.5
H17B C17 H17C 109.5
C1 O1 C2 118.31(12)
C7 O3 H3A 109.5

loop_
_geom_bond_atom_site_label_1
_geom_bond_atom_site_label_2
_geom_bond_distance
C1 C9 1.334(2)
C1 O1 1.3637(18)
C1 H1 0.9500
C2 C3 1.337(2)
C2 O1 1.3670(19)
C2 C15 1.484(2)
C3 C4 1.439(2)
C3 H3 0.9500
C4 C5 1.368(2)
C4 C9 1.455(2)
C5 C6 1.427(2)
C5 H5 0.9500
C6 O2 1.2398(19)
C6 C7 1.535(2)
C7 O3 1.4320(18)
C7 C16 1.536(2)
C7 C8 1.541(2)
C8 C9 1.512(2)
C8 C10 1.527(2)
C8 H8 1.0000
C10 C11 1.520(2)
C10 H10A 0.9900
C10 H10B 0.9900
C11 O4 1.2144(19)
C11 C12 1.519(2)
C12 C13 1.529(2)
C12 C17 1.540(2)
C12 H12 1.0000
C13 C14 1.517(2)
C13 H13A 0.9900
C13 H13B 0.9900
C14 H14A 0.9800
C14 H14B 0.9800
C14 H14C 0.9800
C15 H15A 0.9800
C15 H15B 0.9800
C15 H15C 0.9800
C16 H16A 0.9800
C16 H16B 0.9800
C16 H16C 0.9800
C17 H17A 0.9800
C17 H17B 0.9800
C17 H17C 0.9800
O3 H3A 0.8400

loop_
_geom_hbond_atom_site_label_D
_geom_hbond_atom_site_label_H
_geom_hbond_atom_site_label_A
_geom_hbond_distance_DH
_geom_hbond_distance_HA
_geom_hbond_distance_DA
_geom_hbond_angle_DHA
O3 H3A O2 0.84 2.13 2.6242(17) 117.7

loop_
_geom_torsion_atom_site_label_1
_geom_torsion_atom_site_label_2
_geom_torsion_atom_site_label_3
_geom_torsion_atom_site_label_4
_geom_torsion
O1 C2 C3 C4 -0.1(2)
C15 C2 C3 C4 -179.66(15)
C2 C3 C4 C5 -174.70(15)
C2 C3 C4 C9 6.8(2)
C3 C4 C5 C6 173.85(14)
C9 C4 C5 C6 -7.7(2)
C4 C5 C6 O2 176.43(15)
C4 C5 C6 C7 -6.8(2)
O2 C6 C7 O3 -27.44(18)
C5 C6 C7 O3 155.60(13)
O2 C6 C7 C16 91.05(16)
C5 C6 C7 C16 -85.91(16)
O2 C6 C7 C8 -145.20(14)
C5 C6 C7 C8 37.84(18)
O3 C7 C8 C9 -170.58(12)
C6 C7 C8 C9 -52.89(15)
C16 C7 C8 C9 68.20(16)
O3 C7 C8 C10 60.25(16)
C6 C7 C8 C10 177.95(11)
C16 C7 C8 C10 -60.97(16)
O1 C1 C9 C4 3.0(2)
O1 C1 C9 C8 -172.00(14)
C5 C4 C9 C1 173.38(15)
C3 C4 C9 C1 -8.1(2)
C5 C4 C9 C8 -11.3(2)
C3 C4 C9 C8 167.24(13)
C10 C8 C9 C1 -15.5(2)
C7 C8 C9 C1 -143.22(15)
C10 C8 C9 C4 169.51(12)
C7 C8 C9 C4 41.74(17)
C9 C8 C10 C11 72.15(16)
C7 C8 C10 C11 -161.78(12)
C8 C10 C11 O4 13.4(2)
C8 C10 C11 C12 -166.10(12)
O4 C11 C12 C13 16.3(2)
C10 C11 C12 C13 -164.23(12)
O4 C11 C12 C17 -106.65(16)
C10 C11 C12 C17 72.86(16)
C11 C12 C13 C14 67.68(18)
C17 C12 C13 C14 -170.21(15)
C9 C1 O1 C2 4.0(2)
C3 C2 O1 C1 -5.5(2)
C15 C2 O1 C1 174.13(13)

loop_
_cod_related_entry_id
_cod_related_entry_database
_cod_related_entry_code
1 ChemSpider 26629971
